data_7027910
loop_
_publ_author_name
'Hitchcock, Peter B.'
'Lappert, Michael F.'
'Layh, Marcus'

_publ_section_title
;
 Metal (Li, K, SnII and HgII) complexes of the 1,3-diazaallyl
 [N(R)C(Ph)NC(Ph)&#xE006;CR2]&#x2212; (R&#x2005;=&#x2005;SiMe3)
;
_journal_issue 18
_journal_name_full 'Journal of the Chemical Society, Dalton Transactions'
_journal_page_first 3113
_journal_paper_doi 10.1039/a804134b
_journal_year 1998
_chemical_formula_structural '[{K(Me3SiNCPhNCPhC(SiMe3)2)}2]'
_chemical_formula_sum 'C48 H74 K2 N4 Si6'
_chemical_formula_weight 953.85
_chemical_name_systematic
; 
 ? 
;
_space_group_IT_number 14
_symmetry_cell_setting monoclinic
_symmetry_space_group_name_Hall '-P 2yn'
_symmetry_space_group_name_H-M 'P 1 21/n 1'
_atom_sites_solution_hydrogens geom
_atom_sites_solution_primary direct
_atom_sites_solution_secondary difmap
_audit_creation_method SHELXL
_cell_angle_alpha 90.00
_cell_angle_beta 96.09(4)
_cell_angle_gamma 90.00
_cell_formula_units_Z 2
_cell_length_a 9.227(3)
_cell_length_b 18.050(8)
_cell_length_c 16.192(11)
_cell_measurement_reflns_used 25
_cell_measurement_temperature 173(2)
_cell_measurement_theta_max 10
_cell_measurement_theta_min 7
_cell_volume 2682(2)
_computing_cell_refinement 'Enraf-Nonius CAD4'
_computing_data_collection 'Enraf-Nonius CAD4'
_computing_molecular_graphics 'CAMERON (Watkin and Pearce,1993)'
_computing_publication_material SHELXL-93
_computing_structure_refinement 'SHELXL-93 (Sheldrick, 1993)'
_computing_structure_solution 'SHELXS-86 (Sheldrick, 1990)'
_diffrn_ambient_temperature 173(2)
_diffrn_measurement_device ' Enraf-Nonius CAD4'
_diffrn_measurement_method \w--2\q
_diffrn_radiation_monochromator graphite
_diffrn_radiation_source 'fine-focus sealed tube'
_diffrn_radiation_type MoK\a
_diffrn_radiation_wavelength 0.71073
_diffrn_reflns_av_R_equivalents 0.0478
_diffrn_reflns_av_sigmaI/netI 0.0781
_diffrn_reflns_limit_h_max 10
_diffrn_reflns_limit_h_min 0
_diffrn_reflns_limit_k_max 21
_diffrn_reflns_limit_k_min 0
_diffrn_reflns_limit_l_max 19
_diffrn_reflns_limit_l_min -19
_diffrn_reflns_number 4991
_diffrn_reflns_theta_max 24.97
_diffrn_reflns_theta_min 2.26
_diffrn_standards_decay_% 0
_diffrn_standards_interval_time 120
_diffrn_standards_number 2
_exptl_absorpt_coefficient_mu 0.346
_exptl_absorpt_correction_type none
_exptl_crystal_density_diffrn 1.181
_exptl_crystal_F_000 1024
_exptl_crystal_size_max 0.30
_exptl_crystal_size_mid 0.30
_exptl_crystal_size_min 0.20
_refine_diff_density_max 0.392
_refine_diff_density_min -0.523
_refine_diff_density_rms 0.080
_refine_ls_extinction_method none
_refine_ls_goodness_of_fit_all 1.043
_refine_ls_goodness_of_fit_obs 1.079
_refine_ls_hydrogen_treatment riding
_refine_ls_matrix_type full
_refine_ls_number_parameters 271
_refine_ls_number_reflns 4691
_refine_ls_number_restraints 0
_refine_ls_restrained_S_all 1.043
_refine_ls_restrained_S_obs 1.079
_refine_ls_R_factor_all 0.0900
_refine_ls_R_factor_obs 0.0561
_refine_ls_shift/esd_max 0.000
_refine_ls_shift/esd_mean 0.000
_refine_ls_structure_factor_coef Fsqd
_refine_ls_weighting_details 'w=1/[\s^2^(Fo^2^)+(0.0771P)^2^+0.2284P] where P=(Fo^2^+2Fc^2^)/3'
_refine_ls_weighting_scheme calc
_refine_ls_wR_factor_all 0.1527
_refine_ls_wR_factor_obs 0.1319
_reflns_number_observed 3332
_reflns_number_total 4691
_reflns_observed_criterion >2sigma(I)
_cod_data_source_file b804134sup1.cif
_cod_data_source_block jan498
_cod_depositor_comments
;
The following automatic conversions were performed:

'_refine_ls_weighting_scheme' value 'calc
w=1/[\s^2^(Fo^2^)+(0.0771P)^2^+0.2284P] where P=(Fo^2^+2Fc^2^)/3' was
changed to 'calc'. New tag '_refine_ls_weighting_details' was
created. The value of the new tag was set to
'w=1/[\s^2^(Fo^2^)+(0.0771P)^2^+0.2284P] where P=(Fo^2^+2Fc^2^)/3'.

Automatic conversion script
Id: cif_fix_values 3143 2015-03-26 13:38:13Z robertas 
;
_cod_original_cell_volume 2681.5(23)
_cod_original_sg_symbol_H-M P2(1)/n
_cod_database_code 7027910

loop_
_symmetry_equiv_pos_as_xyz
'x, y, z'
'x+1/2, -y+1/2, z+1/2'
'-x, -y, -z'
'-x-1/2, y-1/2, -z-1/2'

loop_
_atom_site_aniso_label
_atom_site_aniso_U_11
_atom_site_aniso_U_22
_atom_site_aniso_U_33
_atom_site_aniso_U_23
_atom_site_aniso_U_13
_atom_site_aniso_U_12
K 0.0320(5) 0.0270(4) 0.0266(5) 0.0005(3) 0.0043(4) 0.0027(4)
Si1 0.0257(5) 0.0153(5) 0.0327(6) 0.0019(4) 0.0067(4) -0.0013(4)
Si2 0.0326(6) 0.0142(5) 0.0244(5) -0.0014(4) 0.0019(4) -0.0036(4)
Si3 0.0312(6) 0.0173(5) 0.0224(5) 0.0016(4) 0.0013(4) 0.0031(4)
N1 0.028(2) 0.0164(15) 0.026(2) -0.0033(13) 0.0074(13) -0.0037(13)
N2 0.025(2) 0.0147(14) 0.020(2) -0.0003(12) 0.0024(12) -0.0025(12)
C1 0.022(2) 0.015(2) 0.026(2) 0.0016(15) 0.0029(15) 0.0037(15)
C2 0.025(2) 0.015(2) 0.017(2) -0.0002(14) 0.0050(14) 0.0018(15)
C3 0.026(2) 0.013(2) 0.020(2) -0.0004(14) 0.0018(15) -0.0012(15)
C4 0.024(2) 0.020(2) 0.023(2) -0.0017(15) 0.004(2) -0.004(2)
C5 0.037(2) 0.018(2) 0.027(2) 0.000(2) 0.007(2) -0.003(2)
C6 0.051(3) 0.029(2) 0.030(2) 0.006(2) 0.007(2) -0.008(2)
C7 0.055(3) 0.044(3) 0.031(2) -0.009(2) 0.025(2) -0.011(2)
C8 0.049(3) 0.033(2) 0.043(3) -0.005(2) 0.021(2) 0.005(2)
C9 0.039(2) 0.026(2) 0.029(2) 0.000(2) 0.010(2) 0.007(2)
C10 0.025(2) 0.011(2) 0.022(2) 0.0004(14) 0.0035(15) -0.0043(14)
C11 0.036(2) 0.015(2) 0.026(2) -0.003(2) 0.003(2) -0.001(2)
C12 0.039(2) 0.021(2) 0.040(2) 0.002(2) -0.003(2) 0.004(2)
C13 0.045(3) 0.030(2) 0.030(2) 0.008(2) -0.008(2) -0.004(2)
C14 0.044(2) 0.024(2) 0.021(2) -0.002(2) 0.000(2) -0.007(2)
C15 0.033(2) 0.015(2) 0.029(2) -0.001(2) 0.003(2) -0.004(2)
C16 0.039(3) 0.027(2) 0.074(3) 0.007(2) 0.022(2) 0.002(2)
C17 0.047(3) 0.023(2) 0.039(2) 0.004(2) 0.011(2) -0.003(2)
C18 0.041(2) 0.035(2) 0.039(2) 0.001(2) -0.002(2) -0.010(2)
C19 0.055(3) 0.025(2) 0.037(2) 0.002(2) -0.001(2) -0.014(2)
C20 0.049(3) 0.022(2) 0.032(2) -0.004(2) 0.000(2) 0.004(2)
C21 0.030(2) 0.029(2) 0.040(2) -0.002(2) 0.005(2) -0.005(2)
C22 0.052(3) 0.025(2) 0.036(2) 0.000(2) 0.002(2) 0.012(2)
C23 0.029(2) 0.039(2) 0.043(3) 0.011(2) -0.001(2) 0.004(2)
C24 0.039(2) 0.030(2) 0.027(2) 0.003(2) -0.001(2) 0.002(2)

loop_
_atom_site_label
_atom_site_type_symbol
_atom_site_fract_x
_atom_site_fract_y
_atom_site_fract_z
_atom_site_U_iso_or_equiv
_atom_site_thermal_displace_type
_atom_site_occupancy
_atom_site_calc_flag
_atom_site_refinement_flags
K K -0.13155(9) 0.05427(5) -0.04590(5) 0.0284(2) Uani 1 d .
Si1 Si 0.28446(11) 0.08410(5) -0.11123(7) 0.0243(3) Uani 1 d .
Si2 Si -0.25338(12) -0.26072(5) -0.19054(6) 0.0238(3) Uani 1 d .
Si3 Si 0.04847(12) -0.24902(5) -0.07203(6) 0.0237(3) Uani 1 d .
N1 N 0.1406(3) 0.0256(2) -0.1014(2) 0.0233(7) Uani 1 d .
N2 N 0.0069(3) -0.0813(2) -0.1205(2) 0.0200(6) Uani 1 d .
C1 C 0.0893(4) -0.0294(2) -0.1514(2) 0.0211(8) Uani 1 d .
C2 C -0.0744(4) -0.1323(2) -0.1717(2) 0.0188(7) Uani 1 d .
C3 C -0.0890(4) -0.2058(2) -0.1500(2) 0.0200(8) Uani 1 d .
C4 C 0.1298(4) -0.0342(2) -0.2385(2) 0.0223(8) Uani 1 d .
C5 C 0.0800(4) 0.0185(2) -0.2974(2) 0.0270(8) Uani 1 d .
H5 H 0.0233(4) 0.0590(2) -0.2817(2) 0.032 Uiso 1 calc R
C6 C 0.1120(5) 0.0123(2) -0.3783(2) 0.0367(10) Uani 1 d .
H6 H 0.0747(5) 0.0477(2) -0.4185(2) 0.044 Uiso 1 calc R
C7 C 0.1984(5) -0.0453(2) -0.4012(3) 0.0416(11) Uani 1 d .
H7 H 0.2213(5) -0.0494(2) -0.4568(3) 0.050 Uiso 1 calc R
C8 C 0.2506(5) -0.0963(2) -0.3427(3) 0.0405(11) Uani 1 d .
H8 H 0.3120(5) -0.1352(2) -0.3580(3) 0.049 Uiso 1 calc R
C9 C 0.2156(4) -0.0923(2) -0.2623(2) 0.0306(9) Uani 1 d .
H9 H 0.2499(4) -0.1291(2) -0.2231(2) 0.037 Uiso 1 calc R
C10 C -0.1575(4) -0.1031(2) -0.2490(2) 0.0192(7) Uani 1 d .
C11 C -0.2562(4) -0.0445(2) -0.2463(2) 0.0256(8) Uani 1 d .
H11 H -0.2689(4) -0.0217(2) -0.1947(2) 0.031 Uiso 1 calc R
C12 C -0.3350(5) -0.0197(2) -0.3181(2) 0.0336(9) Uani 1 d .
H12 H -0.4051(5) 0.0185(2) -0.3153(2) 0.040 Uiso 1 calc R
C13 C -0.3127(5) -0.0499(2) -0.3939(3) 0.0360(10) Uani 1 d .
H13 H -0.3656(5) -0.0320(2) -0.4434(3) 0.043 Uiso 1 calc R
C14 C -0.2124(4) -0.1067(2) -0.3971(2) 0.0299(9) Uani 1 d .
H14 H -0.1954(4) -0.1275(2) -0.4491(2) 0.036 Uiso 1 calc R
C15 C -0.1378(4) -0.1329(2) -0.3256(2) 0.0254(8) Uani 1 d .
H15 H -0.0708(4) -0.1725(2) -0.3287(2) 0.031 Uiso 1 calc R
C16 C 0.4481(5) 0.0343(2) -0.1402(3) 0.0457(12) Uani 1 d .
H16A H 0.4268(5) 0.0128(2) -0.1957(3) 0.069 Uiso 1 calc R
H16B H 0.4742(5) -0.0053(2) -0.0999(3) 0.069 Uiso 1 calc R
H16C H 0.5296(5) 0.0692(2) -0.1402(3) 0.069 Uiso 1 calc R
C17 C 0.2487(5) 0.1632(2) -0.1850(3) 0.0359(10) Uani 1 d .
H17A H 0.1627(5) 0.1907(2) -0.1713(3) 0.054 Uiso 1 calc R
H17B H 0.2312(5) 0.1442(2) -0.2419(3) 0.054 Uiso 1 calc R
H17C H 0.3333(5) 0.1963(2) -0.1806(3) 0.054 Uiso 1 calc R
C18 C 0.3343(5) 0.1230(2) -0.0055(3) 0.0389(10) Uani 1 d .
H18A H 0.2507(5) 0.1498(2) 0.0124(3) 0.058 Uiso 1 calc R
H18B H 0.4168(5) 0.1570(2) -0.0067(3) 0.058 Uiso 1 calc R
H18C H 0.3615(5) 0.0826(2) 0.0335(3) 0.058 Uiso 1 calc R
C19 C -0.3085(5) -0.3216(2) -0.1055(3) 0.0391(11) Uani 1 d .
H19A H -0.2266(5) -0.3535(2) -0.0851(3) 0.059 Uiso 1 calc R
H19B H -0.3915(5) -0.3524(2) -0.1271(3) 0.059 Uiso 1 calc R
H19C H -0.3363(5) -0.2908(2) -0.0599(3) 0.059 Uiso 1 calc R
C20 C -0.2272(5) -0.3235(2) -0.2802(2) 0.0349(10) Uani 1 d .
H20A H -0.1405(5) -0.3542(2) -0.2663(2) 0.052 Uiso 1 calc R
H20B H -0.2147(5) -0.2937(2) -0.3295(2) 0.052 Uiso 1 calc R
H20C H -0.3129(5) -0.3555(2) -0.2916(2) 0.052 Uiso 1 calc R
C21 C -0.4199(4) -0.2044(2) -0.2218(3) 0.0327(9) Uani 1 d .
H21A H -0.5003(4) -0.2373(2) -0.2422(3) 0.049 Uiso 1 calc R
H21B H -0.4002(4) -0.1698(2) -0.2659(3) 0.049 Uiso 1 calc R
H21C H -0.4466(4) -0.1766(2) -0.1737(3) 0.049 Uiso 1 calc R
C22 C 0.0668(5) -0.3496(2) -0.0986(3) 0.0379(10) Uani 1 d .
H22A H 0.0933(5) -0.3542(2) -0.1554(3) 0.057 Uiso 1 calc R
H22B H -0.0261(5) -0.3749(2) -0.0944(3) 0.057 Uiso 1 calc R
H22C H 0.1428(5) -0.3723(2) -0.0598(3) 0.057 Uiso 1 calc R
C23 C 0.2389(4) -0.2127(2) -0.0717(3) 0.0372(10) Uani 1 d .
H23A H 0.2680(4) -0.2147(2) -0.1281(3) 0.056 Uiso 1 calc R
H23B H 0.3056(4) -0.2431(2) -0.0347(3) 0.056 Uiso 1 calc R
H23C H 0.2427(4) -0.1613(2) -0.0521(3) 0.056 Uiso 1 calc R
C24 C -0.0019(5) -0.2441(2) 0.0362(2) 0.0325(9) Uani 1 d .
H24A H 0.0744(5) -0.2677(2) 0.0741(2) 0.049 Uiso 1 calc R
H24B H -0.0945(5) -0.2700(2) 0.0394(2) 0.049 Uiso 1 calc R
H24C H -0.0121(5) -0.1922(2) 0.0522(2) 0.049 Uiso 1 calc R

loop_
_atom_type_symbol
_atom_type_description
_atom_type_scat_dispersion_real
_atom_type_scat_dispersion_imag
_atom_type_scat_source
C C 0.0033 0.0016 'International Tables Vol C Tables 4.2.6.8 and 6.1.1.4'
H H 0.0000 0.0000 'International Tables Vol C Tables 4.2.6.8 and 6.1.1.4'
N N 0.0061 0.0033 'International Tables Vol C Tables 4.2.6.8 and 6.1.1.4'
Si Si 0.0817 0.0704 'International Tables Vol C Tables 4.2.6.8 and 6.1.1.4'
K K 0.2009 0.2494 'International Tables Vol C Tables 4.2.6.8 and 6.1.1.4'

loop_
_geom_angle_atom_site_label_1
_geom_angle_atom_site_label_2
_geom_angle_atom_site_label_3
_geom_angle
_geom_angle_site_symmetry_1
_geom_angle_site_symmetry_3
N1 K N1 106.68(8) 3 .
N1 K N2 47.85(9) 3 3
N1 K N2 92.82(9) . 3
N1 K N2 88.62(9) 3 .
N1 K N2 45.71(8) . .
N2 K N2 111.39(7) 3 .
N1 K C1 107.01(10) 3 .
N1 K C1 24.81(9) . .
N2 K C1 111.79(9) 3 .
N2 K C1 24.64(8) . .
N1 K C1 24.47(9) 3 3
N1 K C1 105.96(10) . 3
N2 K C1 24.59(8) 3 3
N2 K C1 105.58(9) . 3
C1 K C1 116.85(8) . 3
N1 K K 53.45(7) 3 3
N1 K K 53.23(7) . 3
N2 K K 58.67(7) 3 3
N2 K K 52.72(6) . 3
C1 K K 58.89(8) . 3
C1 K K 57.96(7) 3 3
N1 K Si1 22.38(6) 3 3
N1 K Si1 119.02(7) . 3
N2 K Si1 68.56(7) 3 3
N2 K Si1 86.62(7) . 3
C1 K Si1 109.91(8) . 3
C1 K Si1 44.03(7) 3 3
K K Si1 68.50(4) 3 3
N1 Si1 C16 112.5(2) . .
N1 Si1 C18 105.3(2) . .
C16 Si1 C18 106.6(2) . .
N1 Si1 C17 116.3(2) . .
C16 Si1 C17 107.5(2) . .
C18 Si1 C17 108.0(2) . .
N1 Si1 K 38.31(10) . 3
C16 Si1 K 102.30(15) . 3
C18 Si1 K 73.43(14) . 3
C17 Si1 K 147.98(14) . 3
C21 Si2 C3 114.8(2) . .
C21 Si2 C19 103.8(2) . .
C3 Si2 C19 109.0(2) . .
C21 Si2 C20 106.8(2) . .
C3 Si2 C20 115.2(2) . .
C19 Si2 C20 106.3(2) . .
C24 Si3 C3 113.4(2) . .
C24 Si3 C23 107.9(2) . .
C3 Si3 C23 115.2(2) . .
C24 Si3 C22 107.4(2) . .
C3 Si3 C22 108.7(2) . .
C23 Si3 C22 103.4(2) . .
C1 N1 Si1 129.0(3) . .
C1 N1 K 95.3(2) . 3
Si1 N1 K 119.31(15) . 3
C1 N1 K 93.4(2) . .
Si1 N1 K 130.06(15) . .
K N1 K 73.32(8) 3 .
C1 N2 C2 121.9(3) . .
C1 N2 K 92.6(2) . 3
C2 N2 K 143.8(2) . 3
C1 N2 K 82.3(2) . .
C2 N2 K 122.5(2) . .
K N2 K 68.61(7) 3 .
N1 C1 N2 118.3(3) . .
N1 C1 C4 120.4(3) . .
N2 C1 C4 121.3(3) . .
N1 C1 K 61.8(2) . .
N2 C1 K 73.1(2) . .
C4 C1 K 140.5(2) . .
N1 C1 K 60.2(2) . 3
N2 C1 K 62.8(2) . 3
C4 C1 K 155.8(2) . 3
K C1 K 63.15(8) . 3
C3 C2 N2 122.7(3) . .
C3 C2 C10 119.8(3) . .
N2 C2 C10 117.3(3) . .
C2 C3 Si3 119.8(3) . .
C2 C3 Si2 121.1(3) . .
Si3 C3 Si2 119.0(2) . .
C5 C4 C9 118.8(3) . .
C5 C4 C1 120.5(3) . .
C9 C4 C1 120.7(3) . .
C6 C5 C4 120.6(4) . .
C5 C6 C7 120.2(4) . .
C8 C7 C6 119.4(4) . .
C7 C8 C9 121.1(4) . .
C8 C9 C4 120.0(4) . .
C15 C10 C11 118.1(3) . .
C15 C10 C2 120.7(3) . .
C11 C10 C2 121.2(3) . .
C12 C11 C10 120.3(3) . .
C13 C12 C11 120.5(4) . .
C12 C13 C14 119.3(4) . .
C15 C14 C13 120.2(4) . .
C14 C15 C10 121.6(4) . .

loop_
_geom_bond_atom_site_label_1
_geom_bond_atom_site_label_2
_geom_bond_distance
_geom_bond_site_symmetry_2
K N1 2.796(3) 3
K N1 2.804(3) .
K N2 2.857(3) 3
K N2 3.067(3) .
K C1 3.176(4) .
K C1 3.208(4) 3
K K 3.343(2) 3
K Si1 3.932(2) 3
Si1 N1 1.717(3) .
Si1 C16 1.860(4) .
Si1 C18 1.863(4) .
Si1 C17 1.869(4) .
Si1 K 3.932(2) 3
Si2 C21 1.867(4) .
Si2 C3 1.872(4) .
Si2 C19 1.873(4) .
Si2 C20 1.877(4) .
Si3 C24 1.863(4) .
Si3 C3 1.863(4) .
Si3 C23 1.875(4) .
Si3 C22 1.878(4) .
N1 C1 1.335(4) .
N1 K 2.796(3) 3
N2 C1 1.336(4) .
N2 C2 1.402(4) .
N2 K 2.857(3) 3
C1 C4 1.500(5) .
C1 K 3.208(4) 3
C2 C3 1.383(5) .
C2 C10 1.493(5) .
C4 C5 1.391(5) .
C4 C9 1.392(5) .
C5 C6 1.378(5) .
C6 C7 1.384(6) .
C7 C8 1.372(6) .
C8 C9 1.376(5) .
C10 C15 1.382(5) .
C10 C11 1.399(5) .
C11 C12 1.380(5) .
C12 C13 1.378(6) .
C13 C14 1.386(6) .
C14 C15 1.366(5) .
